data_1556647
loop_
_publ_author_name
'Tao, Xin'
'\<Skoch, Karel'
'Daniliuc, Constantin G.'
'Kehr, Gerald'
'Erker, Gerhard'

_publ_section_title
;
 Borane-induced ring closure reaction of oligomethylene-linked bis-allenes
;
_journal_issue 6
_journal_name_full 'Chemical Science'
_journal_page_first 1542
_journal_page_last 1548
_journal_paper_doi 10.1039/C9SC03870A
_journal_volume 11
_journal_year 2020
_chemical_formula_sum 'C26 H18 B F10 N'
_chemical_formula_weight 545.22
_space_group_crystal_system monoclinic
_space_group_IT_number 14
_space_group_name_Hall '-P 2ybc'
_space_group_name_H-M_alt 'P 1 21/c 1'
_atom_sites_solution_hydrogens geom
_audit_creation_method 'APEX3 v2016.1-0'
_audit_update_record
;
2019-06-13 deposited with the CCDC.	2019-12-17 downloaded from the CCDC.
;
_cell_angle_alpha 90
_cell_angle_beta 111.8320(10)
_cell_angle_gamma 90
_cell_formula_units_Z 4
_cell_length_a 16.8585(5)
_cell_length_b 9.6751(3)
_cell_length_c 15.4623(5)
_cell_measurement_reflns_used 9950
_cell_measurement_temperature 100.(2)
_cell_measurement_theta_max 68.3640
_cell_measurement_theta_min 2.8237
_cell_volume 2341.14(13)
_computing_cell_refinement 'SAINT V8.37A (Bruker AXS Inc., 2015)'
_computing_data_collection
;

APEX3 v2016.1-0 (Bruker AXS Inc., 2016)
;
_computing_data_reduction 'SAINT V8.37A (Bruker AXS Inc., 2015)'
_computing_molecular_graphics 'XP (Sheldrick, 2014)'
_computing_publication_material 'SHELXL-2014/7 (Sheldrick, 2014)'
_computing_structure_refinement 'SHELXL-2014/7 (Sheldrick, 2014)'
_computing_structure_solution 'SHELXL-2014/7 (Sheldrick, 2014)'
_diffrn_ambient_temperature 100.(2)
_diffrn_detector_area_resol_mean 10.4167
_diffrn_measured_fraction_theta_full 0.999
_diffrn_measured_fraction_theta_max 0.999
_diffrn_measurement_device_type 'Bruker D8 Venture PHOTON 100 CMOS'
_diffrn_measurement_method 'omega and phi scans'
_diffrn_radiation_monochromator 'MX mirror'
_diffrn_radiation_type 'Cu K\a'
_diffrn_radiation_wavelength 1.54178
_diffrn_reflns_av_R_equivalents 0.0568
_diffrn_reflns_av_unetI/netI 0.0289
_diffrn_reflns_limit_h_max 20
_diffrn_reflns_limit_h_min -20
_diffrn_reflns_limit_k_max 11
_diffrn_reflns_limit_k_min -11
_diffrn_reflns_limit_l_max 18
_diffrn_reflns_limit_l_min -18
_diffrn_reflns_number 36701
_diffrn_reflns_theta_full 68.36
_diffrn_reflns_theta_max 68.36
_diffrn_reflns_theta_min 2.82
_diffrn_source 'Cu ImS'
_diffrn_source_type 'micro focus tube'
_exptl_absorpt_coefficient_mu 1.289
_exptl_absorpt_correction_T_max 0.86
_exptl_absorpt_correction_T_min 0.80
_exptl_absorpt_correction_type multi-scan
_exptl_absorpt_process_details
;
Bruker AXS (2014). SADABS, Version 2014/5, Bruker AXS Inc., Madison, Wisconsin,
USA.
;
_exptl_crystal_colour colourless
_exptl_crystal_density_diffrn 1.547
_exptl_crystal_density_method 'not measured'
_exptl_crystal_description prism
_exptl_crystal_F_000 1104
_exptl_crystal_size_max 0.220
_exptl_crystal_size_mid 0.197
_exptl_crystal_size_min 0.116
_refine_diff_density_max 0.300
_refine_diff_density_min -0.236
_refine_ls_extinction_method none
_refine_ls_goodness_of_fit_ref 1.099
_refine_ls_hydrogen_treatment constr
_refine_ls_matrix_type full
_refine_ls_number_parameters 343
_refine_ls_number_reflns 4296
_refine_ls_number_restraints 0
_refine_ls_restrained_S_all 1.099
_refine_ls_R_factor_all 0.0547
_refine_ls_R_factor_gt 0.0450
_refine_ls_shift/su_max 0.000
_refine_ls_shift/su_mean 0.000
_refine_ls_structure_factor_coef Fsqd
_refine_ls_weighting_details 'w=1/[\s^2^(Fo^2^)+(0.0285P)^2^+2.3339P] where P=(Fo^2^+2Fc^2^)/3'
_refine_ls_weighting_scheme calc
_refine_ls_wR_factor_gt 0.0975
_refine_ls_wR_factor_ref 0.1024
_reflns_number_gt 3652
_reflns_number_total 4296
_reflns_threshold_expression 'I > 2\s(I)'
_cod_data_source_file c9sc03870a2.cif
_cod_data_source_block erk9382
_cod_depositor_comments
;Adding full bibliography for 1556647--1556655.cif.

 Adding full bibliography for 1556647--1556655.cif.
;
_cod_database_code 1556647

loop_
_space_group_symop_operation_xyz
'x, y, z'
'-x, y+1/2, -z+1/2'
'-x, -y, -z'
'x, -y-1/2, z-1/2'

loop_
_atom_site_type_symbol
_atom_site_label
_atom_site_fract_x
_atom_site_fract_y
_atom_site_fract_z
_atom_site_U_iso_or_equiv
_atom_site_adp_type
_atom_site_calc_flag
_atom_site_refinement_flags_adp
_atom_site_refinement_flags_posn
_atom_site_occupancy
B B1 0.20666(15) 0.4424(2) 0.35179(16) 0.0218(5) Uani d . . 1
C C1 0.3440(2) 0.1383(3) 0.2033(2) 0.0549(8) Uani d . . 1
H H1A 0.3788 0.141 0.2677 0.066 Uiso calc U R 1
H H1B 0.3343 0.053 0.1706 0.066 Uiso calc U R 1
C C2 0.30888(17) 0.2531(3) 0.15931(19) 0.0378(6) Uani d . . 1
H H2 0.2745 0.246 0.0949 0.045 Uiso calc U R 1
C C3 0.31917(14) 0.3944(2) 0.20310(16) 0.0290(5) Uani d . . 1
H H3 0.3516 0.3835 0.2716 0.035 Uiso calc U R 1
C C4 0.23183(14) 0.4546(2) 0.18948(14) 0.0253(4) Uani d . . 1
C C5 0.18377(13) 0.3898(2) 0.24362(14) 0.0247(4) Uani d . . 1
H H5A 0.1934 0.2888 0.245 0.03 Uiso calc U R 1
H H5B 0.122 0.4057 0.2087 0.03 Uiso calc U R 1
C C6 0.20003(16) 0.5613(2) 0.13194(15) 0.0326(5) Uani d . . 1
H H6 0.145 0.5937 0.1258 0.039 Uiso calc U R 1
C C7 0.24385(17) 0.6346(3) 0.07596(17) 0.0390(6) Uani d . . 1
H H7A 0.2664 0.7244 0.1057 0.047 Uiso calc U R 1
H H7B 0.2018 0.6534 0.0126 0.047 Uiso calc U R 1
C C8 0.31665(17) 0.5491(3) 0.06902(17) 0.0371(6) Uani d . . 1
H H8A 0.3525 0.6073 0.0454 0.044 Uiso calc U R 1
H H8B 0.2934 0.4721 0.0247 0.044 Uiso calc U R 1
C C9 0.37086(15) 0.4916(3) 0.16466(17) 0.0336(5) Uani d . . 1
H H9A 0.3937 0.5692 0.2086 0.04 Uiso calc U R 1
H H9B 0.42 0.4403 0.1601 0.04 Uiso calc U R 1
C C11 0.30351(13) 0.4028(2) 0.42586(14) 0.0213(4) Uani d . . 1
C C12 0.33334(13) 0.2684(2) 0.42747(15) 0.0244(4) Uani d . . 1
F F12 0.28201(8) 0.17148(12) 0.37088(9) 0.0308(3) Uani d . . 1
C C13 0.41305(15) 0.2228(2) 0.48539(17) 0.0320(5) Uani d . . 1
F F13 0.43765(9) 0.09240(15) 0.47961(11) 0.0451(4) Uani d . . 1
C C14 0.46685(14) 0.3115(3) 0.54985(17) 0.0343(5) Uani d . . 1
F F14 0.54392(9) 0.26806(18) 0.60864(11) 0.0501(4) Uani d . . 1
C C15 0.44041(14) 0.4440(3) 0.55504(15) 0.0301(5) Uani d . . 1
F F15 0.49090(9) 0.53166(16) 0.61976(9) 0.0428(4) Uani d . . 1
C C16 0.36069(14) 0.4861(2) 0.49421(14) 0.0256(4) Uani d . . 1
F F16 0.34054(8) 0.61839(13) 0.50670(9) 0.0311(3) Uani d . . 1
C C21 0.14184(13) 0.3797(2) 0.40062(14) 0.0219(4) Uani d . . 1
C C22 0.09459(13) 0.2586(2) 0.37373(15) 0.0236(4) Uani d . . 1
F F22 0.08993(8) 0.18932(13) 0.29577(9) 0.0310(3) Uani d . . 1
C C23 0.04927(14) 0.1987(2) 0.42269(16) 0.0287(5) Uani d . . 1
F F23 0.00761(9) 0.07865(14) 0.39220(10) 0.0395(3) Uani d . . 1
C C24 0.04605(14) 0.2616(2) 0.50040(16) 0.0290(5) Uani d . . 1
F F24 -0.00034(9) 0.20783(15) 0.54636(10) 0.0390(3) Uani d . . 1
C C25 0.09049(14) 0.3830(2) 0.53000(15) 0.0276(5) Uani d . . 1
F F25 0.08798(9) 0.44707(15) 0.60615(9) 0.0385(3) Uani d . . 1
C C26 0.13753(13) 0.4362(2) 0.48149(14) 0.0243(4) Uani d . . 1
F F26 0.18255(9) 0.55248(13) 0.51719(9) 0.0324(3) Uani d . . 1
N N31 0.19537(11) 0.60777(17) 0.34054(11) 0.0217(4) Uani d . . 1
C C32 0.25753(14) 0.6823(2) 0.32762(15) 0.0256(4) Uani d . . 1
H H32 0.3092 0.6376 0.3326 0.031 Uiso calc U R 1
C C33 0.24853(15) 0.8220(2) 0.30733(16) 0.0311(5) Uani d . . 1
H H33 0.2941 0.8729 0.3005 0.037 Uiso calc U R 1
C C34 0.17274(16) 0.8864(2) 0.29709(15) 0.0321(5) Uani d . . 1
H H34 0.1654 0.9824 0.2834 0.038 Uiso calc U R 1
C C35 0.10740(15) 0.8093(2) 0.30699(15) 0.0297(5) Uani d . . 1
H H35 0.0542 0.8515 0.299 0.036 Uiso calc U R 1
C C36 0.12035(13) 0.6706(2) 0.32866(14) 0.0241(4) Uani d . . 1
H H36 0.0754 0.6179 0.3354 0.029 Uiso calc U R 1

loop_
_atom_site_aniso_label
_atom_site_aniso_U_11
_atom_site_aniso_U_22
_atom_site_aniso_U_33
_atom_site_aniso_U_12
_atom_site_aniso_U_13
_atom_site_aniso_U_23
B1 0.0208(11) 0.0190(11) 0.0241(11) 0.0001(9) 0.0068(9) 0.0006(9)
C1 0.089(2) 0.0346(14) 0.065(2) 0.0159(15) 0.0562(19) 0.0086(13)
C2 0.0464(15) 0.0350(13) 0.0423(14) -0.0008(11) 0.0285(12) -0.0013(11)
C3 0.0302(12) 0.0293(11) 0.0291(11) 0.0037(9) 0.0131(9) 0.0038(9)
C4 0.0257(11) 0.0270(11) 0.0212(10) 0.0005(9) 0.0065(8) -0.0034(8)
C5 0.0244(11) 0.0239(10) 0.0239(10) 0.0012(8) 0.0068(8) -0.0017(8)
C6 0.0333(12) 0.0374(13) 0.0274(11) 0.0080(10) 0.0115(10) 0.0054(10)
C7 0.0468(15) 0.0414(14) 0.0312(13) 0.0088(12) 0.0174(11) 0.0111(11)
C8 0.0457(15) 0.0376(13) 0.0344(13) 0.0006(11) 0.0224(11) 0.0028(10)
C9 0.0341(13) 0.0350(12) 0.0351(12) 0.0000(10) 0.0167(10) 0.0031(10)
C11 0.0210(10) 0.0235(10) 0.0212(10) -0.0008(8) 0.0099(8) 0.0033(8)
C12 0.0245(11) 0.0249(11) 0.0258(11) 0.0000(8) 0.0116(9) 0.0017(8)
F12 0.0343(7) 0.0225(6) 0.0345(7) 0.0031(5) 0.0114(6) -0.0013(5)
C13 0.0276(12) 0.0310(12) 0.0412(13) 0.0105(10) 0.0170(10) 0.0129(10)
F13 0.0385(8) 0.0373(8) 0.0628(10) 0.0186(6) 0.0225(7) 0.0151(7)
C14 0.0170(10) 0.0490(14) 0.0352(13) 0.0045(10) 0.0078(9) 0.0185(11)
F14 0.0194(7) 0.0678(11) 0.0542(9) 0.0083(7) 0.0033(6) 0.0253(8)
C15 0.0205(11) 0.0421(13) 0.0247(11) -0.0086(9) 0.0048(9) 0.0041(10)
F15 0.0285(7) 0.0595(9) 0.0303(7) -0.0154(7) -0.0007(6) 0.0027(7)
C16 0.0240(11) 0.0294(11) 0.0235(10) -0.0026(9) 0.0089(8) 0.0027(9)
F16 0.0327(7) 0.0271(6) 0.0296(7) -0.0043(5) 0.0070(5) -0.0050(5)
C21 0.0195(10) 0.0198(10) 0.0247(10) 0.0015(8) 0.0061(8) 0.0012(8)
C22 0.0203(10) 0.0230(10) 0.0262(11) 0.0001(8) 0.0071(8) -0.0034(8)
F22 0.0311(7) 0.0271(6) 0.0381(7) -0.0056(5) 0.0167(6) -0.0102(5)
C23 0.0233(11) 0.0224(11) 0.0394(13) -0.0036(9) 0.0103(9) -0.0007(9)
F23 0.0383(8) 0.0285(7) 0.0552(9) -0.0129(6) 0.0214(7) -0.0053(6)
C24 0.0221(11) 0.0341(12) 0.0319(12) -0.0006(9) 0.0114(9) 0.0081(10)
F24 0.0360(8) 0.0450(8) 0.0421(8) -0.0079(6) 0.0215(6) 0.0071(6)
C25 0.0275(11) 0.0325(12) 0.0237(10) 0.0013(9) 0.0106(9) 0.0001(9)
F25 0.0449(8) 0.0470(8) 0.0285(7) -0.0061(7) 0.0195(6) -0.0050(6)
C26 0.0238(11) 0.0217(10) 0.0245(10) -0.0032(8) 0.0057(8) -0.0005(8)
F26 0.0398(8) 0.0310(7) 0.0282(6) -0.0122(6) 0.0145(6) -0.0086(5)
N31 0.0230(9) 0.0214(9) 0.0197(8) 0.0016(7) 0.0069(7) 0.0006(7)
C32 0.0239(11) 0.0250(11) 0.0262(11) -0.0009(9) 0.0072(9) 0.0024(9)
C33 0.0351(12) 0.0247(11) 0.0302(12) -0.0035(9) 0.0084(10) 0.0035(9)
C34 0.0429(14) 0.0221(11) 0.0260(11) 0.0021(10) 0.0067(10) 0.0007(9)
C35 0.0314(12) 0.0271(11) 0.0270(11) 0.0070(9) 0.0066(9) -0.0024(9)
C36 0.0237(10) 0.0259(10) 0.0210(10) 0.0025(8) 0.0064(8) -0.0011(8)

loop_
_atom_type_symbol
_atom_type_description
_atom_type_scat_dispersion_real
_atom_type_scat_dispersion_imag
_atom_type_scat_source
C C 0.0181 0.0091 'International Tables Vol C Tables 4.2.6.8 and 6.1.1.4'
H H 0.0000 0.0000 'International Tables Vol C Tables 4.2.6.8 and 6.1.1.4'
B B 0.0090 0.0039 'International Tables Vol C Tables 4.2.6.8 and 6.1.1.4'
N N 0.0311 0.0180 'International Tables Vol C Tables 4.2.6.8 and 6.1.1.4'
F F 0.0727 0.0534 'International Tables Vol C Tables 4.2.6.8 and 6.1.1.4'

loop_
_geom_angle_atom_site_label_1
_geom_angle_atom_site_label_2
_geom_angle_atom_site_label_3
_geom_angle
N31 B1 C5 102.85(16)
N31 B1 C11 110.53(16)
C5 B1 C11 115.42(17)
N31 B1 C21 109.92(17)
C5 B1 C21 113.82(17)
C11 B1 C21 104.38(16)
C2 C1 H1A 120.0
C2 C1 H1B 120.0
H1A C1 H1B 120.0
C1 C2 C3 125.2(3)
C1 C2 H2 117.4
C3 C2 H2 117.4
C2 C3 C4 109.96(19)
C2 C3 C9 111.53(19)
C4 C3 C9 111.61(18)
C2 C3 H3 107.9
C4 C3 H3 107.9
C9 C3 H3 107.9
C6 C4 C5 121.8(2)
C6 C4 C3 121.0(2)
C5 C4 C3 117.19(18)
C4 C5 B1 117.72(17)
C4 C5 H5A 107.9
B1 C5 H5A 107.9
C4 C5 H5B 107.9
B1 C5 H5B 107.9
H5A C5 H5B 107.2
C4 C6 C7 125.7(2)
C4 C6 H6 117.1
C7 C6 H6 117.1
C6 C7 C8 111.5(2)
C6 C7 H7A 109.3
C8 C7 H7A 109.3
C6 C7 H7B 109.3
C8 C7 H7B 109.3
H7A C7 H7B 108.0
C7 C8 C9 109.83(19)
C7 C8 H8A 109.7
C9 C8 H8A 109.7
C7 C8 H8B 109.7
C9 C8 H8B 109.7
H8A C8 H8B 108.2
C8 C9 C3 112.0(2)
C8 C9 H9A 109.2
C3 C9 H9A 109.2
C8 C9 H9B 109.2
C3 C9 H9B 109.2
H9A C9 H9B 107.9
C12 C11 C16 112.58(19)
C12 C11 B1 119.08(18)
C16 C11 B1 128.20(18)
F12 C12 C13 115.59(19)
F12 C12 C11 119.76(18)
C13 C12 C11 124.6(2)
F13 C13 C14 120.0(2)
F13 C13 C12 120.5(2)
C14 C13 C12 119.5(2)
F14 C14 C15 120.4(2)
F14 C14 C13 120.5(2)
C15 C14 C13 119.1(2)
F15 C15 C14 120.3(2)
F15 C15 C16 120.4(2)
C14 C15 C16 119.4(2)
F16 C16 C15 114.35(19)
F16 C16 C11 121.00(19)
C15 C16 C11 124.6(2)
C22 C21 C26 112.59(19)
C22 C21 B1 125.00(18)
C26 C21 B1 121.98(18)
F22 C22 C23 114.66(18)
F22 C22 C21 121.31(19)
C23 C22 C21 124.02(19)
F23 C23 C24 120.4(2)
F23 C23 C22 119.3(2)
C24 C23 C22 120.3(2)
F24 C24 C23 121.0(2)
F24 C24 C25 120.5(2)
C23 C24 C25 118.5(2)
F25 C25 C24 119.58(19)
F25 C25 C26 121.1(2)
C24 C25 C26 119.3(2)
F26 C26 C25 115.90(19)
F26 C26 C21 118.94(18)
C25 C26 C21 125.2(2)
C32 N31 C36 118.63(18)
C32 N31 B1 118.70(17)
C36 N31 B1 121.80(17)
N31 C32 C33 122.1(2)
N31 C32 H32 119.0
C33 C32 H32 119.0
C34 C33 C32 119.2(2)
C34 C33 H33 120.4
C32 C33 H33 120.4
C33 C34 C35 119.1(2)
C33 C34 H34 120.5
C35 C34 H34 120.5
C36 C35 C34 119.3(2)
C36 C35 H35 120.3
C34 C35 H35 120.3
N31 C36 C35 121.7(2)
N31 C36 H36 119.2
C35 C36 H36 119.2

loop_
_geom_bond_atom_site_label_1
_geom_bond_atom_site_label_2
_geom_bond_distance
B1 N31 1.613(3)
B1 C5 1.651(3)
B1 C11 1.653(3)
B1 C21 1.657(3)
C1 C2 1.322(4)
C1 H1A 0.95
C1 H1B 0.95
C2 C3 1.506(3)
C2 H2 0.95
C3 C4 1.524(3)
C3 C9 1.544(3)
C3 H3 1.0
C4 C6 1.337(3)
C4 C5 1.502(3)
C5 H5A 0.99
C5 H5B 0.99
C6 C7 1.508(3)
C6 H6 0.95
C7 C8 1.517(3)
C7 H7A 0.99
C7 H7B 0.99
C8 C9 1.525(3)
C8 H8A 0.99
C8 H8B 0.99
C9 H9A 0.99
C9 H9B 0.99
C11 C12 1.391(3)
C11 C16 1.392(3)
C12 F12 1.353(2)
C12 C13 1.381(3)
C13 F13 1.341(3)
C13 C14 1.371(4)
C14 F14 1.346(3)
C14 C15 1.370(4)
C15 F15 1.346(3)
C15 C16 1.385(3)
C16 F16 1.356(3)
C21 C22 1.390(3)
C21 C26 1.391(3)
C22 F22 1.356(2)
C22 C23 1.387(3)
C23 F23 1.349(2)
C23 C24 1.366(3)
C24 F24 1.342(2)
C24 C25 1.377(3)
C25 F25 1.345(3)
C25 C26 1.378(3)
C26 F26 1.355(2)
N31 C32 1.347(3)
N31 C36 1.352(3)
C32 C33 1.383(3)
C32 H32 0.95
C33 C34 1.377(3)
C33 H33 0.95
C34 C35 1.385(3)
C34 H34 0.95
C35 C36 1.382(3)
C35 H35 0.95
C36 H36 0.95

loop_
_geom_torsion_atom_site_label_1
_geom_torsion_atom_site_label_2
_geom_torsion_atom_site_label_3
_geom_torsion_atom_site_label_4
_geom_torsion
C1 C2 C3 C4 -123.2(3)
C1 C2 C3 C9 112.5(3)
C2 C3 C4 C6 -109.9(2)
C9 C3 C4 C6 14.4(3)
C2 C3 C4 C5 70.4(2)
C9 C3 C4 C5 -165.25(18)
C6 C4 C5 B1 -95.8(3)
C3 C4 C5 B1 83.8(2)
N31 B1 C5 C4 53.7(2)
C11 B1 C5 C4 -66.8(2)
C21 B1 C5 C4 172.54(17)
C5 C4 C6 C7 179.0(2)
C3 C4 C6 C7 -0.7(4)
C4 C6 C7 C8 17.0(4)
C6 C7 C8 C9 -46.0(3)
C7 C8 C9 C3 62.0(3)
C2 C3 C9 C8 78.6(3)
C4 C3 C9 C8 -44.8(3)
N31 B1 C11 C12 -163.83(18)
C5 B1 C11 C12 -47.7(3)
C21 B1 C11 C12 78.0(2)
N31 B1 C11 C16 20.6(3)
C5 B1 C11 C16 136.7(2)
C21 B1 C11 C16 -97.6(2)
C16 C11 C12 F12 174.14(18)
B1 C11 C12 F12 -2.1(3)
C16 C11 C12 C13 -4.3(3)
B1 C11 C12 C13 179.5(2)
F12 C12 C13 F13 4.1(3)
C11 C12 C13 F13 -177.42(19)
F12 C12 C13 C14 -175.22(19)
C11 C12 C13 C14 3.3(3)
F13 C13 C14 F14 -1.1(3)
C12 C13 C14 F14 178.2(2)
F13 C13 C14 C15 -179.6(2)
C12 C13 C14 C15 -0.3(3)
F14 C14 C15 F15 -0.8(3)
C13 C14 C15 F15 177.8(2)
F14 C14 C15 C16 -179.6(2)
C13 C14 C15 C16 -1.1(3)
F15 C15 C16 F16 0.0(3)
C14 C15 C16 F16 178.86(19)
F15 C15 C16 C11 -179.14(19)
C14 C15 C16 C11 -0.3(3)
C12 C11 C16 F16 -176.29(18)
B1 C11 C16 F16 -0.5(3)
C12 C11 C16 C15 2.8(3)
B1 C11 C16 C15 178.6(2)
N31 B1 C21 C22 138.5(2)
C5 B1 C21 C22 23.7(3)
C11 B1 C21 C22 -103.0(2)
N31 B1 C21 C26 -49.6(3)
C5 B1 C21 C26 -164.36(19)
C11 B1 C21 C26 69.0(2)
C26 C21 C22 F22 179.06(18)
B1 C21 C22 F22 -8.4(3)
C26 C21 C22 C23 -1.1(3)
B1 C21 C22 C23 171.5(2)
F22 C22 C23 F23 1.9(3)
C21 C22 C23 F23 -177.92(19)
F22 C22 C23 C24 -177.32(19)
C21 C22 C23 C24 2.8(3)
F23 C23 C24 F24 -1.9(3)
C22 C23 C24 F24 177.3(2)
F23 C23 C24 C25 179.1(2)
C22 C23 C24 C25 -1.7(3)
F24 C24 C25 F25 0.7(3)
C23 C24 C25 F25 179.8(2)
F24 C24 C25 C26 -179.9(2)
C23 C24 C25 C26 -0.9(3)
F25 C25 C26 F26 2.2(3)
C24 C25 C26 F26 -177.15(19)
F25 C25 C26 C21 -177.9(2)
C24 C25 C26 C21 2.7(3)
C22 C21 C26 F26 178.20(18)
B1 C21 C26 F26 5.4(3)
C22 C21 C26 C25 -1.7(3)
B1 C21 C26 C25 -174.5(2)
C5 B1 N31 C32 -77.1(2)
C11 B1 N31 C32 46.6(2)
C21 B1 N31 C32 161.33(17)
C5 B1 N31 C36 92.0(2)
C11 B1 N31 C36 -144.24(18)
C21 B1 N31 C36 -29.5(2)
C36 N31 C32 C33 3.3(3)
B1 N31 C32 C33 172.8(2)
N31 C32 C33 C34 -2.1(3)
C32 C33 C34 C35 -0.3(3)
C33 C34 C35 C36 1.3(3)
C32 N31 C36 C35 -2.3(3)
B1 N31 C36 C35 -171.43(19)
C34 C35 C36 N31 0.0(3)
